data_2220644
loop_
_publ_author_name
'Braban, Mircea'
'Haiduc, Ionel'
'L\"onnecke, Peter'

_publ_section_title
;<i>catena</i>-Poly[[[(2,2'-bipyridyl)copper(II)]-\m-<small>L</small>-alaninato]
 perchlorate monohydrate]
;
_journal_coeditor_code TK2300
_journal_issue 1
_journal_name_full 'Acta Crystallographica Section E'
_journal_page_first m51
_journal_paper_doi 10.1107/S1600536808040725
_journal_volume 65
_journal_year 2009
_chemical_formula_iupac '[Cu (C3 H6 N O2) (C10 H8 N2)] Cl O4, H2 O'
_chemical_formula_moiety 'C13 H14 Cl Cu N3 O6, H2 O'
_chemical_formula_sum 'C13 H16 Cl Cu N3 O7'
_chemical_formula_weight 425.28
_chemical_melting_point 253
_chemical_name_common 'copper L-alaninato 2,2-bipyridyl complex'
_chemical_name_systematic
;
<i>catena</i>-Poly[[[(2,2'-bipyridyl)copper(II)]-\m-L-alaninato]
perchlorate monohydrate]
;
_space_group_IT_number 14
_symmetry_cell_setting monoclinic
_symmetry_space_group_name_Hall '-P 2ybc'
_symmetry_space_group_name_H-M 'P 1 21/c 1'
_atom_sites_solution_hydrogens difmap
_atom_sites_solution_primary direct
_atom_sites_solution_secondary difmap
_audit_creation_method SHELXL-97
_cell_angle_alpha 90
_cell_angle_beta 110.606(2)
_cell_angle_gamma 90
_cell_formula_units_Z 4
_cell_length_a 13.1807(10)
_cell_length_b 8.2656(6)
_cell_length_c 16.1195(13)
_cell_measurement_reflns_used 4860
_cell_measurement_temperature 220(2)
_cell_measurement_theta_max 28.3
_cell_measurement_theta_min 2.7
_cell_volume 1643.8(2)
_computing_cell_refinement 'SAINT (Bruker, 1998)'
_computing_data_collection 'SMART (Bruker, 1998)'
_computing_data_reduction 'SAINT (Bruker, 1998)'
_computing_molecular_graphics 'ORTEP-3 for Windows (Farrugia, 1997) and DIAMOND (Brandenburg, 1999)'
_computing_publication_material 'WinGX  (Farrugia, 1999)'
_computing_structure_refinement 'SHELXL97 (Sheldrick, 2008)'
_computing_structure_solution 'SHELXS97 (Sheldrick, 2008)'
_diffrn_ambient_temperature 220(2)
_diffrn_detector_area_resol_mean 81.92
_diffrn_measured_fraction_theta_full 0.963
_diffrn_measured_fraction_theta_max 0.963
_diffrn_measurement_device_type 'Bruker SMART CCD area-detector'
_diffrn_measurement_method \f
_diffrn_radiation_monochromator graphite
_diffrn_radiation_source 'fine-focus sealed tube'
_diffrn_radiation_type MoK\a
_diffrn_radiation_wavelength 0.71073
_diffrn_reflns_av_R_equivalents 0.020
_diffrn_reflns_av_sigmaI/netI 0.014
_diffrn_reflns_limit_h_max 17
_diffrn_reflns_limit_h_min -17
_diffrn_reflns_limit_k_max 11
_diffrn_reflns_limit_k_min -11
_diffrn_reflns_limit_l_max 21
_diffrn_reflns_limit_l_min -20
_diffrn_reflns_number 13671
_diffrn_reflns_theta_full 28.3
_diffrn_reflns_theta_max 28.3
_diffrn_reflns_theta_min 2.6
_exptl_absorpt_coefficient_mu 1.534
_exptl_absorpt_correction_T_max 0.656
_exptl_absorpt_correction_T_min 0.460
_exptl_absorpt_correction_type multi-scan
_exptl_absorpt_process_details '(SADABS; Sheldrick, 1997)'
_exptl_crystal_colour 'dark blue'
_exptl_crystal_density_diffrn 1.718
_exptl_crystal_density_method 'not measured'
_exptl_crystal_description prism
_exptl_crystal_F_000 868
_exptl_crystal_size_max 0.60
_exptl_crystal_size_mid 0.30
_exptl_crystal_size_min 0.30
_refine_diff_density_max 0.89
_refine_diff_density_min -0.43
_refine_ls_extinction_method none
_refine_ls_goodness_of_fit_ref 1.11
_refine_ls_hydrogen_treatment refall
_refine_ls_matrix_type full
_refine_ls_number_parameters 290
_refine_ls_number_reflns 3939
_refine_ls_number_restraints 0
_refine_ls_restrained_S_all 1.11
_refine_ls_R_factor_all 0.036
_refine_ls_R_factor_gt 0.033
_refine_ls_shift/su_max 0.001
_refine_ls_shift/su_mean 0.000
_refine_ls_structure_factor_coef Fsqd
_refine_ls_weighting_details 'calc w=1/[\s^2^(Fo^2^)+(0.0317P)^2^+1.4344P] where P=(Fo^2^+2Fc^2^)/3'
_refine_ls_weighting_scheme calc
_refine_ls_wR_factor_gt 0.076
_refine_ls_wR_factor_ref 0.078
_reflns_number_gt 3611
_reflns_number_total 3939
_reflns_threshold_expression I>2\s(I)
_cod_data_source_file tk2300.cif
_cod_data_source_block I
_cod_original_sg_symbol_H-M 'P 21/c'
_cod_database_code 2220644
_cod_database_fobs_code 2220644

loop_
_symmetry_equiv_pos_as_xyz
'x, y, z'
'-x, y+1/2, -z+1/2'
'-x, -y, -z'
'x, -y-1/2, z-1/2'

loop_
_atom_site_type_symbol
_atom_site_label
_atom_site_fract_x
_atom_site_fract_y
_atom_site_fract_z
_atom_site_U_iso_or_equiv
_atom_site_adp_type
_atom_site_calc_flag
_atom_site_refinement_flags
_atom_site_occupancy
_atom_site_disorder_assembly
_atom_site_disorder_group
Cu Cu1 0.364703(18) 0.28840(3) 0.167573(16) 0.02538(8) Uani d . 1 . .
Cl Cl1 0.17905(4) 0.19812(6) -0.06197(3) 0.02952(11) Uani d . 1 . .
O O1 0.43017(11) 0.07522(17) 0.20438(10) 0.0300(3) Uani d . 1 . .
O O2 0.55154(13) -0.09670(18) 0.18782(10) 0.0365(3) Uani d . 1 . .
O O3 0.28355(13) 0.1556(3) 0.00253(12) 0.0505(4) Uani d . 1 . .
O O4 0.16505(15) 0.1197(2) -0.14439(11) 0.0450(4) Uani d . 1 . .
O O5 0.17426(19) 0.3705(2) -0.07423(13) 0.0605(5) Uani d . 1 . .
O O6 0.09645(14) 0.1466(3) -0.02883(12) 0.0510(4) Uani d . 1 . .
N N1 0.28664(13) 0.4972(2) 0.12453(11) 0.0275(3) Uani d . 1 . .
N N2 0.22426(13) 0.2334(2) 0.18192(11) 0.0259(3) Uani d . 1 . .
N N3 0.49264(17) 0.3247(2) 0.13184(19) 0.0391(5) Uani d . 1 . .
C C1 0.32627(18) 0.6292(3) 0.09841(16) 0.0358(5) Uani d . 1 . .
C C2 0.2644(2) 0.7669(3) 0.06765(17) 0.0398(5) Uani d . 1 . .
C C3 0.1579(2) 0.7682(3) 0.06305(16) 0.0382(5) Uani d . 1 . .
C C4 0.11629(18) 0.6331(3) 0.09049(15) 0.0350(5) Uani d . 1 . .
C C5 0.18218(15) 0.4985(2) 0.12098(12) 0.0264(4) Uani d . 1 . .
C C6 0.19879(18) 0.0907(3) 0.20930(14) 0.0330(4) Uani d . 1 . .
C C7 0.0946(2) 0.0558(3) 0.20633(16) 0.0391(5) Uani d . 1 . .
C C8 0.01505(19) 0.1715(3) 0.17510(16) 0.0391(5) Uani d . 1 . .
C C9 0.04044(17) 0.3198(3) 0.14800(14) 0.0340(4) Uani d . 1 . .
C C10 0.14634(15) 0.3474(2) 0.15143(12) 0.0264(4) Uani d . 1 . .
C C11 0.50804(16) 0.0390(2) 0.17798(13) 0.0288(4) Uani d . 1 . .
C C12 0.5466(2) 0.1693(3) 0.12787(19) 0.0429(5) Uani d . 1 . .
C C13 0.6666(2) 0.1814(4) 0.1552(3) 0.0605(8) Uani d . 1 . .
H H2N3 0.482(4) 0.357(6) 0.087(3) 0.098(16) Uiso d . 1 . .
H H1N3 0.536(3) 0.384(5) 0.170(3) 0.083(13) Uiso d . 1 . .
H H1 0.398(2) 0.628(3) 0.1013(17) 0.042(7) Uiso d . 1 . .
H H2 0.293(2) 0.844(4) 0.0488(19) 0.048(8) Uiso d . 1 . .
H H3 0.116(2) 0.855(4) 0.0419(17) 0.044(7) Uiso d . 1 . .
H H4 0.049(2) 0.634(4) 0.0873(19) 0.054(8) Uiso d . 1 . .
H H6 0.257(2) 0.014(3) 0.2313(16) 0.037(6) Uiso d . 1 . .
H H7 0.082(2) -0.043(4) 0.2244(18) 0.045(7) Uiso d . 1 . .
H H8 -0.057(2) 0.151(4) 0.1713(18) 0.052(8) Uiso d . 1 . .
H H9 -0.014(2) 0.401(4) 0.1242(18) 0.046(7) Uiso d . 1 . .
H H12 0.539(3) 0.124(5) 0.059(3) 0.094(12) Uiso d . 1 . .
H H13A 0.691(3) 0.261(4) 0.116(2) 0.073(10) Uiso d . 1 . .
H H13B 0.699(3) 0.072(5) 0.145(2) 0.077(11) Uiso d . 1 . .
H H13C 0.691(4) 0.225(5) 0.228(3) 0.105(15) Uiso d . 1 . .
O O7 0.4174(2) 0.1391(3) 0.41504(15) 0.0516(5) Uani d . 1 . .
H H1O7 0.418(3) 0.220(4) 0.389(2) 0.056(10) Uiso d . 1 . .
H H2O7 0.367(4) 0.142(7) 0.419(3) 0.110(19) Uiso d . 1 . .

loop_
_atom_site_aniso_label
_atom_site_aniso_U_11
_atom_site_aniso_U_22
_atom_site_aniso_U_33
_atom_site_aniso_U_12
_atom_site_aniso_U_13
_atom_site_aniso_U_23
Cu1 0.02196(12) 0.01912(12) 0.03468(14) 0.00188(8) 0.00948(9) 0.00357(9)
Cl1 0.0286(2) 0.0299(2) 0.0284(2) 0.00289(17) 0.00796(18) 0.00106(18)
O1 0.0300(7) 0.0218(7) 0.0391(8) 0.0031(5) 0.0133(6) 0.0050(6)
O2 0.0399(8) 0.0251(7) 0.0431(8) 0.0101(6) 0.0128(7) 0.0037(6)
O3 0.0284(8) 0.0680(13) 0.0458(9) 0.0050(8) 0.0016(7) 0.0056(9)
O4 0.0561(10) 0.0443(10) 0.0355(8) 0.0040(8) 0.0171(7) -0.0061(7)
O5 0.0954(16) 0.0274(9) 0.0515(11) 0.0022(9) 0.0167(10) 0.0023(8)
O6 0.0375(9) 0.0659(13) 0.0562(11) 0.0028(8) 0.0248(8) 0.0028(9)
N1 0.0251(8) 0.0227(8) 0.0333(8) 0.0019(6) 0.0082(6) 0.0011(6)
N2 0.0253(8) 0.0245(8) 0.0276(8) -0.0015(6) 0.0088(6) -0.0017(6)
N3 0.0310(10) 0.0249(9) 0.0666(15) 0.0059(7) 0.0237(10) 0.0115(10)
C1 0.0320(11) 0.0268(10) 0.0480(12) 0.0003(8) 0.0132(9) 0.0051(9)
C2 0.0467(13) 0.0245(10) 0.0470(13) 0.0005(9) 0.0149(10) 0.0051(9)
C3 0.0416(12) 0.0288(11) 0.0378(11) 0.0118(9) 0.0062(9) 0.0029(9)
C4 0.0287(10) 0.0347(11) 0.0372(11) 0.0091(9) 0.0060(8) -0.0004(9)
C5 0.0245(9) 0.0263(9) 0.0257(9) 0.0023(7) 0.0054(7) -0.0027(7)
C6 0.0356(11) 0.0284(10) 0.0353(10) -0.0028(8) 0.0131(9) -0.0010(8)
C7 0.0436(12) 0.0347(12) 0.0442(12) -0.0134(10) 0.0220(10) -0.0047(10)
C8 0.0299(10) 0.0483(13) 0.0425(12) -0.0106(10) 0.0168(9) -0.0093(10)
C9 0.0254(9) 0.0426(12) 0.0337(10) -0.0007(9) 0.0098(8) -0.0057(9)
C10 0.0248(9) 0.0289(10) 0.0245(8) -0.0008(7) 0.0074(7) -0.0049(7)
C11 0.0261(9) 0.0247(9) 0.0309(9) 0.0011(7) 0.0042(7) 0.0014(8)
C12 0.0388(12) 0.0332(12) 0.0623(15) 0.0089(9) 0.0249(11) 0.0115(11)
C13 0.0427(14) 0.0452(15) 0.105(3) 0.0125(12) 0.0408(16) 0.0190(16)
O7 0.0602(13) 0.0449(11) 0.0585(12) 0.0192(9) 0.0318(10) 0.0107(9)

loop_
_atom_type_symbol
_atom_type_description
_atom_type_scat_dispersion_real
_atom_type_scat_dispersion_imag
_atom_type_scat_source
Cu Cu 0.3201 1.2651 'International Tables Vol C Tables 4.2.6.8 and 6.1.1.4'
Cl Cl 0.1484 0.1585 'International Tables Vol C Tables 4.2.6.8 and 6.1.1.4'
O O 0.0106 0.0060 'International Tables Vol C Tables 4.2.6.8 and 6.1.1.4'
N N 0.0061 0.0033 'International Tables Vol C Tables 4.2.6.8 and 6.1.1.4'
C C 0.0033 0.0016 'International Tables Vol C Tables 4.2.6.8 and 6.1.1.4'
H H 0.0000 0.0000 'International Tables Vol C Tables 4.2.6.8 and 6.1.1.4'

loop_
_geom_angle_atom_site_label_1
_geom_angle_atom_site_label_2
_geom_angle_atom_site_label_3
_geom_angle_site_symmetry_1
_geom_angle_site_symmetry_3
_geom_angle
_geom_angle_publ_flag
O1 Cu1 N3 . . 83.99(7) ?
O1 Cu1 N2 . . 95.03(6) ?
N3 Cu1 N2 . . 169.62(10) ?
O1 Cu1 N1 . . 175.41(6) ?
N3 Cu1 N1 . . 98.87(7) ?
N2 Cu1 N1 . . 81.51(7) ?
O1 Cu1 O2 . 2_655 93.37(6) ?
N3 Cu1 O2 . 2_655 94.28(9) ?
N2 Cu1 O2 . 2_655 96.09(6) ?
N1 Cu1 O2 . 2_655 90.00(6) ?
O4 Cl1 O6 . . 110.13(11) ?
O4 Cl1 O5 . . 109.66(11) ?
O6 Cl1 O5 . . 110.07(13) ?
O4 Cl1 O3 . . 109.65(11) ?
O6 Cl1 O3 . . 108.38(11) ?
O5 Cl1 O3 . . 108.93(13) ?
C11 O1 Cu1 . . 115.46(12) ?
C11 O2 Cu1 . 2_645 121.01(14) ?
C1 N1 C5 . . 118.82(17) ?
C1 N1 Cu1 . . 126.92(14) ?
C5 N1 Cu1 . . 114.25(13) ?
C6 N2 C10 . . 119.06(18) ?
C6 N2 Cu1 . . 125.95(14) ?
C10 N2 Cu1 . . 114.56(13) ?
C12 N3 Cu1 . . 110.57(14) ?
C12 N3 H2N3 . . 101(4) ?
Cu1 N3 H2N3 . . 117(3) ?
C12 N3 H1N3 . . 109(3) ?
Cu1 N3 H1N3 . . 108(3) ?
H2N3 N3 H1N3 . . 111(4) ?
N1 C1 C2 . . 122.4(2) ?
N1 C1 H1 . . 118.5(18) ?
C2 C1 H1 . . 119.1(18) ?
C3 C2 C1 . . 119.0(2) ?
C3 C2 H2 . . 123(2) ?
C1 C2 H2 . . 118(2) ?
C2 C3 C4 . . 119.1(2) ?
C2 C3 H3 . . 120.5(18) ?
C4 C3 H3 . . 120.4(18) ?
C3 C4 C5 . . 119.4(2) ?
C3 C4 H4 . . 119(2) ?
C5 C4 H4 . . 122(2) ?
N1 C5 C4 . . 121.28(19) ?
N1 C5 C10 . . 114.65(16) ?
C4 C5 C10 . . 124.07(19) ?
N2 C6 C7 . . 122.0(2) ?
N2 C6 H6 . . 116.2(16) ?
C7 C6 H6 . . 121.8(16) ?
C8 C7 C6 . . 119.0(2) ?
C8 C7 H7 . . 123.1(18) ?
C6 C7 H7 . . 117.9(18) ?
C7 C8 C9 . . 119.6(2) ?
C7 C8 H8 . . 121.0(19) ?
C9 C8 H8 . . 119.4(19) ?
C8 C9 C10 . . 118.9(2) ?
C8 C9 H9 . . 120.8(17) ?
C10 C9 H9 . . 120.3(17) ?
N2 C10 C9 . . 121.42(19) ?
N2 C10 C5 . . 114.75(16) ?
C9 C10 C5 . . 123.82(19) ?
O2 C11 O1 . . 123.87(19) ?
O2 C11 C12 . . 118.42(19) ?
O1 C11 C12 . . 117.66(18) ?
N3 C12 C13 . . 113.9(2) ?
N3 C12 C11 . . 109.41(19) ?
C13 C12 C11 . . 113.9(2) ?
N3 C12 H12 . . 116(2) ?
C13 C12 H12 . . 91.9(19) ?
C11 C12 H12 . . 111(2) ?
C12 C13 H13A . . 113(2) ?
C12 C13 H13B . . 111(2) ?
H13A C13 H13B . . 102(3) ?
C12 C13 H13C . . 102(2) ?
H13A C13 H13C . . 113(3) ?
H13B C13 H13C . . 117(3) ?
H1O7 O7 H2O7 . . 102(5) ?

loop_
_geom_bond_atom_site_label_1
_geom_bond_atom_site_label_2
_geom_bond_site_symmetry_2
_geom_bond_distance
_geom_bond_publ_flag
Cu1 O1 . 1.9598(14) ?
Cu1 N3 . 1.987(2) ?
Cu1 N2 . 1.9970(16) ?
Cu1 N1 . 2.0043(17) ?
Cu1 O2 2_655 2.3965(16) ?
Cl1 O4 . 1.4307(16) ?
Cl1 O6 . 1.4358(18) ?
Cl1 O5 . 1.4365(19) ?
Cl1 O3 . 1.4469(16) ?
O1 C11 . 1.277(2) ?
O2 C11 . 1.244(2) ?
O2 Cu1 2_645 2.3965(16) ?
N1 C1 . 1.340(3) ?
N1 C5 . 1.358(2) ?
N2 C6 . 1.343(3) ?
N2 C10 . 1.353(3) ?
N3 C12 . 1.481(3) ?
N3 H2N3 . 0.74(4) ?
N3 H1N3 . 0.83(4) ?
C1 C2 . 1.386(3) ?
C1 H1 . 0.92(3) ?
C2 C3 . 1.380(4) ?
C2 H2 . 0.85(3) ?
C3 C4 . 1.384(4) ?
C3 H3 . 0.90(3) ?
C4 C5 . 1.390(3) ?
C4 H4 . 0.86(3) ?
C5 C10 . 1.479(3) ?
C6 C7 . 1.387(3) ?
C6 H6 . 0.96(3) ?
C7 C8 . 1.377(4) ?
C7 H7 . 0.90(3) ?
C8 C9 . 1.381(3) ?
C8 H8 . 0.95(3) ?
C9 C10 . 1.396(3) ?
C9 H9 . 0.96(3) ?
C11 C12 . 1.536(3) ?
C12 C13 . 1.488(4) ?
C12 H12 . 1.15(4) ?
C13 H13A . 1.04(4) ?
C13 H13B . 1.04(4) ?
C13 H13C . 1.16(5) ?
O7 H1O7 . 0.79(4) ?
O7 H2O7 . 0.69(5) ?

loop_
_geom_hbond_atom_site_label_D
_geom_hbond_atom_site_label_H
_geom_hbond_atom_site_label_A
_geom_hbond_site_symmetry_A
_geom_hbond_distance_DH
_geom_hbond_distance_HA
_geom_hbond_distance_DA
_geom_hbond_angle_DHA
_geom_hbond_publ_flag
N3 H2N3 O7 4_565 0.74(4) 2.60(4) 3.293(4) 159(5) yes
N3 H1N3 O1 2_655 0.83(4) 2.48(4) 3.225(3) 149(3) yes
N3 H1N3 O2 2_655 0.83(4) 2.91(4) 3.225(3) 105(3) yes
N3 H1N3 O7 2_655 0.83(4) 2.70(5) 3.059(3) 108(3) yes
N3 H2N3 O7 2_655 0.74(4) 2.69(5) 3.059(3) 114(4) yes
O7 H1O7 O2 2_655 0.79(4) 2.08(4) 2.857(3) 166(3) yes
